data_2214696
loop_
_publ_author_name
'Mehmet Akkurt'
'Selvi Karaca'
'Ali Asghar Jarrahpour'
'Shadab Rezaei'
'Orhan B\"uy\"ukg\"ung\"or'

_publ_section_title
;
 (<i>E</i>)-2-[1-(2,4-Dimethoxyphenylimino)ethyl]phenol
;
_journal_coeditor_code HB2486
_journal_issue 8
_journal_name_full 'Acta Crystallographica Section E'
_journal_page_first o3597
_journal_page_last o3597
_journal_paper_doi 10.1107/S1600536807035799
_journal_volume 63
_journal_year 2007
_chemical_formula_iupac 'C16 H17 N O3'
_chemical_formula_moiety 'C16 H17 N O3'
_chemical_formula_sum 'C16 H17 N O3'
_chemical_formula_weight 271.31
_chemical_name_systematic
;
(E)-2-[1-(2,4-Dimethoxyphenylimino)ethyl]phenol
;
_space_group_IT_number 14
_symmetry_cell_setting monoclinic
_symmetry_space_group_name_Hall '-P 2ybc'
_symmetry_space_group_name_H-M 'P 1 21/c 1'
_atom_sites_solution_hydrogens geom
_atom_sites_solution_primary direct
_atom_sites_solution_secondary difmap
_cell_angle_alpha 90
_cell_angle_beta 118.190(5)
_cell_angle_gamma 90
_cell_formula_units_Z 4
_cell_length_a 11.0449(8)
_cell_length_b 9.1047(4)
_cell_length_c 15.7750(10)
_cell_measurement_reflns_used 23005
_cell_measurement_temperature 296
_cell_measurement_theta_max 27.92
_cell_measurement_theta_min 1.90
_cell_volume 1398.18(16)
_computing_cell_refinement X-AREA
_computing_data_collection 'X-AREA (Stoe & Cie, 2002)'
_computing_data_reduction 'X-RED32 (Stoe & Cie, 2002)'
_computing_molecular_graphics 'ORTEP-3 for Windows (Farrugia, 1997)'
_computing_publication_material 'WinGX (Farrugia, 1999)'
_computing_structure_refinement 'SHELXL97 (Sheldrick, 1997)'
_computing_structure_solution 'SHELXS97 (Sheldrick, 1997)'
_diffrn_ambient_temperature 296
_diffrn_detector_area_resol_mean 6.67
_diffrn_measured_fraction_theta_full 1.000
_diffrn_measured_fraction_theta_max 1.000
_diffrn_measurement_device '2-circle goniometer'
_diffrn_measurement_device_type 'Stoe IPDS II'
_diffrn_measurement_method \w
_diffrn_radiation_monochromator 'plane graphite'
_diffrn_radiation_type 'Mo K\a'
_diffrn_radiation_wavelength 0.71073
_diffrn_reflns_av_R_equivalents 0.0547
_diffrn_reflns_av_sigmaI/netI 0.0274
_diffrn_reflns_limit_h_max 13
_diffrn_reflns_limit_h_min -13
_diffrn_reflns_limit_k_max 11
_diffrn_reflns_limit_k_min -11
_diffrn_reflns_limit_l_max 19
_diffrn_reflns_limit_l_min -19
_diffrn_reflns_number 16824
_diffrn_reflns_reduction_process
;
;
_diffrn_reflns_theta_full 25.99
_diffrn_reflns_theta_max 25.99
_diffrn_reflns_theta_min 2.09
_diffrn_standards_number 0
_exptl_absorpt_coefficient_mu 0.089
_exptl_absorpt_correction_T_max 0.955
_exptl_absorpt_correction_T_min 0.947
_exptl_absorpt_correction_type integration
_exptl_absorpt_process_details '(X-RED32; Stoe & Cie, 2002)'
_exptl_crystal_colour 'light brown'
_exptl_crystal_density_diffrn 1.289
_exptl_crystal_density_method 'not measured'
_exptl_crystal_description prism
_exptl_crystal_F_000 576
_exptl_crystal_size_max 0.62
_exptl_crystal_size_mid 0.56
_exptl_crystal_size_min 0.52
_refine_diff_density_max 0.158
_refine_diff_density_min -0.137
_refine_ls_extinction_coef 0.026(2)
_refine_ls_extinction_expression FC^*^=KFC[1+0.001XFC^2^\L^3^/SIN(2\Q)]^-1/4^
_refine_ls_extinction_method 'SHELXL97 (Sheldrick, 1997)'
_refine_ls_goodness_of_fit_ref 1.014
_refine_ls_hydrogen_treatment mixed
_refine_ls_matrix_type full
_refine_ls_number_parameters 187
_refine_ls_number_reflns 2754
_refine_ls_number_restraints 0
_refine_ls_restrained_S_all 1.014
_refine_ls_R_factor_all 0.0515
_refine_ls_R_factor_gt 0.0376
_refine_ls_shift/su_max 0.000
_refine_ls_shift/su_mean 0.000
_refine_ls_structure_factor_coef Fsqd
_refine_ls_weighting_details 'calc w = 1/[\s^2^(Fo^2^)+(0.0490P)^2^+0.1562P] where P=(Fo^2^+2Fc^2^)/3'
_refine_ls_weighting_scheme calc
_refine_ls_wR_factor_gt 0.0937
_refine_ls_wR_factor_ref 0.1003
_reflns_number_gt 2139
_reflns_number_total 2754
_reflns_threshold_expression I>2\s(I)
_cod_data_source_file hb2486.cif
_cod_data_source_block I
_cod_original_sg_symbol_H-M 'P 21/c'
_cod_database_code 2214696
_cod_database_fobs_code 2214696

loop_
_symmetry_equiv_pos_site_id
_symmetry_equiv_pos_as_xyz
1 x,y,z
2 -x,1/2+y,1/2-z
3 -x,-y,-z
4 x,1/2-y,1/2+z

loop_
_atom_site_aniso_label
_atom_site_aniso_U_11
_atom_site_aniso_U_22
_atom_site_aniso_U_33
_atom_site_aniso_U_12
_atom_site_aniso_U_13
_atom_site_aniso_U_23
O1 0.0874(8) 0.0495(6) 0.0738(7) 0.0032(5) 0.0573(6) 0.0023(5)
O2 0.0742(7) 0.0501(6) 0.0724(7) -0.0040(5) 0.0452(6) 0.0095(5)
O3 0.0609(6) 0.0649(7) 0.0453(5) -0.0165(5) 0.0168(5) 0.0084(5)
N1 0.0539(7) 0.0478(6) 0.0452(6) -0.0039(5) 0.0274(5) 0.0045(5)
C1 0.0480(7) 0.0491(8) 0.0439(7) -0.0010(6) 0.0241(6) 0.0075(6)
C2 0.0493(7) 0.0468(7) 0.0458(7) 0.0049(6) 0.0255(6) 0.0056(6)
C3 0.0529(8) 0.0547(8) 0.0497(7) 0.0052(6) 0.0323(6) 0.0103(6)
C4 0.0447(7) 0.0475(7) 0.0485(7) 0.0005(6) 0.0226(6) 0.0102(6)
C5 0.0645(9) 0.0495(8) 0.0546(8) -0.0038(6) 0.0341(7) -0.0012(6)
C6 0.0665(9) 0.0574(9) 0.0512(7) -0.0059(7) 0.0374(7) 0.0009(6)
C7 0.0900(12) 0.0635(10) 0.0707(10) 0.0175(8) 0.0555(10) 0.0090(8)
C8 0.0801(11) 0.0478(9) 0.0975(13) -0.0058(8) 0.0495(10) 0.0060(8)
C9 0.0596(9) 0.0817(11) 0.0478(8) -0.0058(8) 0.0204(7) 0.0110(7)
C10 0.0469(7) 0.0524(8) 0.0413(6) 0.0005(6) 0.0262(6) 0.0003(6)
C11 0.0495(7) 0.0463(7) 0.0423(7) -0.0031(5) 0.0280(6) -0.0037(5)
C12 0.0512(7) 0.0483(7) 0.0458(7) -0.0053(6) 0.0277(6) -0.0013(6)
C13 0.0673(9) 0.0564(9) 0.0532(8) -0.0015(7) 0.0343(7) 0.0078(6)
C14 0.0808(11) 0.0474(8) 0.0763(10) -0.0089(7) 0.0517(9) 0.0016(7)
C15 0.0680(10) 0.0570(9) 0.0743(10) -0.0209(7) 0.0412(9) -0.0148(8)
C16 0.0563(8) 0.0594(9) 0.0512(8) -0.0097(7) 0.0280(7) -0.0102(6)

loop_
_atom_site_type_symbol
_atom_site_label
_atom_site_fract_x
_atom_site_fract_y
_atom_site_fract_z
_atom_site_U_iso_or_equiv
_atom_site_thermal_displace_type
_atom_site_calc_flag
_atom_site_refinement_flags
_atom_site_occupancy
O O1 0.81398(12) 0.67302(11) 0.30408(8) 0.0624(4) Uani . . 1.000
O O2 0.89590(11) 1.18714(11) 0.34470(8) 0.0613(4) Uani . . 1.000
O O3 0.82320(11) 0.50782(12) 0.59626(7) 0.0604(3) Uani . . 1.000
N N1 0.73912(12) 0.66600(12) 0.44954(8) 0.0474(4) Uani . . 1.000
C C1 0.76813(14) 0.79933(14) 0.41560(9) 0.0460(4) Uani . . 1.000
C C2 0.81382(14) 0.80397(14) 0.34636(9) 0.0461(4) Uani . . 1.000
C C3 0.85456(14) 0.93581(15) 0.32488(10) 0.0492(4) Uani . . 1.000
C C4 0.85139(13) 1.06387(14) 0.37117(9) 0.0467(4) Uani . . 1.000
C C5 0.80608(15) 1.06124(16) 0.43887(10) 0.0538(5) Uani . . 1.000
C C6 0.76698(16) 0.92831(16) 0.46068(10) 0.0545(5) Uani . . 1.000
C C7 0.8797(2) 0.66865(19) 0.24560(12) 0.0676(6) Uani . . 1.000
C C8 0.8879(2) 1.32196(17) 0.38609(14) 0.0721(6) Uani . . 1.000
C C9 0.52977(16) 0.6165(2) 0.29877(10) 0.0651(5) Uani . . 1.000
C C10 0.63442(13) 0.58377(14) 0.40028(9) 0.0447(4) Uani . . 1.000
C C11 0.61824(13) 0.45310(14) 0.44888(9) 0.0435(4) Uani . . 1.000
C C12 0.71375(14) 0.42145(14) 0.54554(9) 0.0465(4) Uani . . 1.000
C C13 0.69547(17) 0.29878(16) 0.59079(11) 0.0566(5) Uani . . 1.000
C C14 0.58574(18) 0.20702(16) 0.54196(12) 0.0623(6) Uani . . 1.000
C C15 0.49193(17) 0.23502(18) 0.44764(12) 0.0634(6) Uani . . 1.000
C C16 0.50768(15) 0.35652(16) 0.40257(10) 0.0546(5) Uani . . 1.000
H H3 0.88450 0.93870 0.27880 0.0590 Uiso calc R 1.000
H H3A 0.8146(19) 0.584(2) 0.5502(13) 0.081(5) Uiso . . 1.000
H H5 0.80190 1.14710 0.46930 0.0650 Uiso calc R 1.000
H H6 0.73880 0.92590 0.50770 0.0650 Uiso calc R 1.000
H H7A 0.97490 0.69400 0.28360 0.0810 Uiso calc R 1.000
H H7B 0.83630 0.73740 0.19370 0.0810 Uiso calc R 1.000
H H7C 0.87250 0.57150 0.22000 0.0810 Uiso calc R 1.000
H H8A 0.94260 1.31660 0.45470 0.0860 Uiso calc R 1.000
H H8B 0.79400 1.34130 0.37000 0.0860 Uiso calc R 1.000
H H8C 0.92150 1.39960 0.36170 0.0860 Uiso calc R 1.000
H H9A 0.54460 0.55340 0.25580 0.0780 Uiso calc R 1.000
H H9B 0.53830 0.71710 0.28420 0.0780 Uiso calc R 1.000
H H9C 0.43940 0.60000 0.29130 0.0780 Uiso calc R 1.000
H H13 0.75810 0.27890 0.65450 0.0680 Uiso calc R 1.000
H H14 0.57450 0.12510 0.57280 0.0750 Uiso calc R 1.000
H H15 0.41820 0.17170 0.41470 0.0760 Uiso calc R 1.000
H H16 0.44280 0.37540 0.33920 0.0660 Uiso calc R 1.000

loop_
_atom_type_symbol
_atom_type_description
_atom_type_scat_dispersion_real
_atom_type_scat_dispersion_imag
_atom_type_scat_source
O O 0.0106 0.0060 'International Tables Vol C Tables 4.2.6.8 and 6.1.1.4'
N N 0.0061 0.0033 'International Tables Vol C Tables 4.2.6.8 and 6.1.1.4'
H H 0.0000 0.0000 'International Tables Vol C Tables 4.2.6.8 and 6.1.1.4'
C C 0.0033 0.0016 'International Tables Vol C Tables 4.2.6.8 and 6.1.1.4'

loop_
_exptl_crystal_face_index_h
_exptl_crystal_face_index_k
_exptl_crystal_face_index_l
_exptl_crystal_face_perp_dist
1 1 -1 0.2000
-1 -1 0 0.2760
1 -1 -1 0.2980
-1 1 0 0.2040
1 -1 3 0.1970
-1 1 6 0.2720
0 -1 -1 0.2830
1 2 -4 0.3440
1 0 -5 0.4050
-2 -4 7 0.3040
3 -2 -8 0.3630
5 -1 -11 0.3600
-5 2 9 0.3420
-4 3 -2 0.2550
2 -2 3 0.2340
5 -1 -5 0.3670
6 1 -11 0.3360
-3 1 -4 0.3390
-1 0 0 0.3010
0 6 5 0.3280

loop_
_geom_angle_atom_site_label_1
_geom_angle_atom_site_label_2
_geom_angle_atom_site_label_3
_geom_angle
_geom_angle_publ_flag
C2 O1 C7 117.45(13) no
C4 O2 C8 117.52(14) no
C12 O3 H3A 103.2(12) no
C1 N1 C10 124.58(12) no
N1 C1 C6 118.35(13) no
C2 C1 C6 118.10(13) no
N1 C1 C2 123.10(12) no
O1 C2 C3 124.31(14) no
C1 C2 C3 119.76(12) no
O1 C2 C1 115.94(12) no
C2 C3 C4 120.71(14) no
O2 C4 C5 124.46(12) no
C3 C4 C5 120.21(13) no
O2 C4 C3 115.32(13) no
C4 C5 C6 118.62(14) no
C1 C6 C5 122.58(15) no
N1 C10 C11 116.87(12) no
C9 C10 C11 119.74(13) no
N1 C10 C9 123.39(13) no
C10 C11 C16 121.83(12) no
C12 C11 C16 117.23(12) no
C10 C11 C12 120.94(12) no
O3 C12 C13 118.18(12) no
C11 C12 C13 120.11(14) no
O3 C12 C11 121.71(12) no
C12 C13 C14 120.36(14) no
C13 C14 C15 120.58(15) no
C14 C15 C16 119.68(16) no
C11 C16 C15 122.03(14) no
C2 C3 H3 120.00 no
C4 C3 H3 120.00 no
C4 C5 H5 121.00 no
C6 C5 H5 121.00 no
C1 C6 H6 119.00 no
C5 C6 H6 119.00 no
O1 C7 H7A 109.00 no
O1 C7 H7B 109.00 no
O1 C7 H7C 109.00 no
H7A C7 H7B 110.00 no
H7A C7 H7C 109.00 no
H7B C7 H7C 109.00 no
O2 C8 H8A 109.00 no
O2 C8 H8B 109.00 no
O2 C8 H8C 110.00 no
H8A C8 H8B 109.00 no
H8A C8 H8C 109.00 no
H8B C8 H8C 109.00 no
C10 C9 H9A 109.00 no
C10 C9 H9B 109.00 no
C10 C9 H9C 109.00 no
H9A C9 H9B 109.00 no
H9A C9 H9C 110.00 no
H9B C9 H9C 110.00 no
C12 C13 H13 120.00 no
C14 C13 H13 120.00 no
C13 C14 H14 120.00 no
C15 C14 H14 120.00 no
C14 C15 H15 120.00 no
C16 C15 H15 120.00 no
C11 C16 H16 119.00 no
C15 C16 H16 119.00 no

loop_
_geom_bond_atom_site_label_1
_geom_bond_atom_site_label_2
_geom_bond_distance
_geom_bond_publ_flag
O1 C2 1.3666(17) no
O1 C7 1.419(3) no
O2 C4 1.3673(18) no
O2 C8 1.413(2) no
O3 C12 1.3439(18) no
O3 H3A 0.976(19) no
N1 C1 1.4230(18) no
N1 C10 1.2856(19) no
C1 C6 1.376(2) no
C1 C2 1.404(2) no
C2 C3 1.379(2) no
C3 C4 1.3849(19) no
C4 C5 1.377(2) no
C5 C6 1.382(2) no
C9 C10 1.4968(19) no
C10 C11 1.4713(19) no
C11 C16 1.398(2) no
C11 C12 1.4146(18) no
C12 C13 1.391(2) no
C13 C14 1.371(3) no
C14 C15 1.377(2) no
C15 C16 1.370(2) no
C3 H3 0.9300 no
C5 H5 0.9300 no
C6 H6 0.9300 no
C7 H7A 0.9600 no
C7 H7B 0.9600 no
C7 H7C 0.9600 no
C8 H8A 0.9600 no
C8 H8B 0.9600 no
C8 H8C 0.9600 no
C9 H9A 0.9600 no
C9 H9B 0.9600 no
C9 H9C 0.9600 no
C13 H13 0.9300 no
C14 H14 0.9300 no
C15 H15 0.9300 no
C16 H16 0.9300 no

loop_
_geom_hbond_atom_site_label_D
_geom_hbond_atom_site_label_H
_geom_hbond_atom_site_label_A
_geom_hbond_distance_DH
_geom_hbond_distance_HA
_geom_hbond_distance_DA
_geom_hbond_angle_DHA
_geom_hbond_publ_flag
O3 H3A N1 0.976(19) 1.588(18) 2.5026(15) 154.0(19) yes

loop_
_geom_torsion_atom_site_label_1
_geom_torsion_atom_site_label_2
_geom_torsion_atom_site_label_3
_geom_torsion_atom_site_label_4
_geom_torsion
_geom_torsion_publ_flag
C7 O1 C2 C1 -170.09(14) no
C7 O1 C2 C3 10.1(2) no
C8 O2 C4 C5 -3.5(2) no
C8 O2 C4 C3 176.74(15) no
C10 N1 C1 C2 -72.2(2) no
C1 N1 C10 C11 -177.45(14) no
C1 N1 C10 C9 1.4(2) no
C10 N1 C1 C6 115.74(17) no
N1 C1 C2 C3 -172.73(14) no
N1 C1 C6 C5 173.90(15) no
C6 C1 C2 C3 -0.6(2) no
C2 C1 C6 C5 1.4(2) no
N1 C1 C2 O1 7.4(2) no
C6 C1 C2 O1 179.57(14) no
O1 C2 C3 C4 -179.95(15) no
C1 C2 C3 C4 0.2(2) no
C2 C3 C4 O2 179.18(14) no
C2 C3 C4 C5 -0.6(2) no
O2 C4 C5 C6 -178.43(14) no
C3 C4 C5 C6 1.3(2) no
C4 C5 C6 C1 -1.8(2) no
N1 C10 C11 C12 0.4(2) no
N1 C10 C11 C16 179.48(15) no
C9 C10 C11 C12 -178.44(14) no
C9 C10 C11 C16 0.6(2) no
C10 C11 C12 O3 -0.8(2) no
C10 C11 C12 C13 178.90(15) no
C16 C11 C12 O3 -179.83(14) no
C16 C11 C12 C13 -0.2(2) no
C10 C11 C16 C15 -179.76(16) no
C12 C11 C16 C15 -0.7(2) no
O3 C12 C13 C14 -179.74(16) no
C11 C12 C13 C14 0.6(3) no
C12 C13 C14 C15 -0.2(3) no
C13 C14 C15 C16 -0.7(3) no
C14 C15 C16 C11 1.1(3) no

loop_
_cod_related_entry_id
_cod_related_entry_database
_cod_related_entry_code
1 ChemSpider 30655295
